data_7049148
loop_
_publ_author_name
'Caise, Alexa'
'Kolychev, Eugene L.'
'Hicks, Jamie'
'Fuentes, M \'Angeles'
'Goicoechea, Jose M.'
'Aldridge, Simon'

_publ_section_title
;
 Reversible borohydride formation from aluminium hydrides and
 {H(9-BBN)}<sub>2</sub>: structural, thermodynamic and reactivity studies.
;
_journal_issue 29
_journal_name_full 'Dalton transactions (Cambridge, England : 2003)'
_journal_page_first 10845
_journal_page_last 10852
_journal_paper_doi 10.1039/c9dt00535h
_journal_volume 48
_journal_year 2019
_chemical_formula_moiety 'C41 H68 Al B N4, 0.5(C7 H8)'
_chemical_formula_sum 'C44.5 H72 Al B N4'
_chemical_formula_weight 700.85
_space_group_crystal_system monoclinic
_space_group_IT_number 15
_space_group_name_Hall '-I 2ya'
_space_group_name_H-M_alt 'I 1 2/a 1'
_symmetry_space_group_name_Hall '-I 2ya'
_symmetry_space_group_name_H-M 'I 1 2/a 1'
_atom_sites_solution_hydrogens mixed
_audit_creation_method SHELXL-2014/7
_audit_update_record
;
2019-02-01 deposited with the CCDC.    2019-02-25 downloaded from the CCDC.
;
_cell_angle_alpha 90
_cell_angle_beta 100.891(3)
_cell_angle_gamma 90
_cell_formula_units_Z 8
_cell_length_a 19.0779(5)
_cell_length_b 11.5597(3)
_cell_length_c 39.5676(9)
_cell_measurement_reflns_used 6894
_cell_measurement_temperature 150(2)
_cell_measurement_theta_max 76.0430
_cell_measurement_theta_min 3.7450
_cell_volume 8568.9(4)
_computing_cell_refinement 'CrysAlisPro 1.171.38.43b (Rigaku OD, 2015)'
_computing_data_collection 'CrysAlisPro 1.171.38.43b (Rigaku OD, 2015)'
_computing_data_reduction 'CrysAlisPro 1.171.38.43b (Rigaku OD, 2015)'
_computing_structure_refinement 'SHELXL-2014/7 (Sheldrick, 2014)'
_computing_structure_solution 'SHELXT-2014/7 (Sheldrick, 2014)'
_diffrn_ambient_temperature 150(2)
_diffrn_detector_area_resol_mean 10.5035
_diffrn_measured_fraction_theta_full 1.000
_diffrn_measured_fraction_theta_max 0.990
_diffrn_measurement_device_type 'SuperNova (Cu) X-ray Source'
_diffrn_measurement_method '\w scans'
_diffrn_radiation_type CuK\a
_diffrn_radiation_wavelength 1.54184
_diffrn_reflns_av_R_equivalents 0.0257
_diffrn_reflns_av_unetI/netI 0.0257
_diffrn_reflns_Laue_measured_fraction_full 1.000
_diffrn_reflns_Laue_measured_fraction_max 0.990
_diffrn_reflns_limit_h_max 23
_diffrn_reflns_limit_h_min -19
_diffrn_reflns_limit_k_max 14
_diffrn_reflns_limit_k_min -14
_diffrn_reflns_limit_l_max 42
_diffrn_reflns_limit_l_min -49
_diffrn_reflns_number 25090
_diffrn_reflns_point_group_measured_fraction_full 1.000
_diffrn_reflns_point_group_measured_fraction_max 0.990
_diffrn_reflns_theta_full 67.684
_diffrn_reflns_theta_max 76.297
_diffrn_reflns_theta_min 3.990
_diffrn_source 'micro-focus sealed X-ray tube'
_exptl_absorpt_coefficient_mu 0.654
_exptl_absorpt_correction_T_max 1.00000
_exptl_absorpt_correction_T_min 0.99494
_exptl_absorpt_correction_type multi-scan
_exptl_absorpt_process_details
;
CrysAlisPro 1.171.38.43b (Rigaku Oxford Diffraction, 2015)
Empirical absorption correction using spherical harmonics,
 implemented in SCALE3 ABSPACK scaling algorithm.
;
_exptl_crystal_colour colourless
_exptl_crystal_density_diffrn 1.087
_exptl_crystal_description plate
_exptl_crystal_F_000 3080
_exptl_crystal_size_max 0.200
_exptl_crystal_size_mid 0.200
_exptl_crystal_size_min 0.020
_refine_diff_density_max 0.627
_refine_diff_density_min -0.588
_refine_diff_density_rms 0.049
_refine_ls_extinction_method none
_refine_ls_goodness_of_fit_ref 1.046
_refine_ls_hydrogen_treatment mixed
_refine_ls_matrix_type full
_refine_ls_number_parameters 662
_refine_ls_number_reflns 8889
_refine_ls_number_restraints 41
_refine_ls_restrained_S_all 1.054
_refine_ls_R_factor_all 0.0837
_refine_ls_R_factor_gt 0.0677
_refine_ls_shift/su_max 0.001
_refine_ls_shift/su_mean 0.000
_refine_ls_structure_factor_coef Fsqd
_refine_ls_weighting_details 'w=1/[\s^2^(Fo^2^)+(0.1089P)^2^+9.3581P] where P=(Fo^2^+2Fc^2^)/3'
_refine_ls_weighting_scheme calc
_refine_ls_wR_factor_gt 0.1917
_refine_ls_wR_factor_ref 0.2100
_reflns_Friedel_coverage 0.000
_reflns_number_gt 6997
_reflns_number_total 8889
_reflns_threshold_expression 'I > 2\s(I)'
_cod_data_source_file c9dt00535h2.cif
_cod_data_source_block 031acjh17_a
_cod_depositor_comments 'Adding full bibliography for 7049144--7049149.cif.'
_cod_original_formula_sum 'C44.50 H72 Al B N4'
_cod_database_code 7049148
_shelx_shelxl_version_number 2014/7
_shelx_space_group_comment
;
The symmetry employed for this shelxl refinement is uniquely defined
by the following loop, which should always be used as a source of
symmetry information in preference to the above space-group names.
They are only intended as comments.
;
_shelx_estimated_absorpt_t_min 0.880
_shelx_estimated_absorpt_t_max 0.987

loop_
_space_group_symop_operation_xyz
'x, y, z'
'-x+1/2, y, -z'
'x+1/2, y+1/2, z+1/2'
'-x+1, y+1/2, -z+1/2'
'-x, -y, -z'
'x-1/2, -y, z'
'-x+1/2, -y+1/2, -z+1/2'
'x, -y+1/2, z+1/2'

loop_
_atom_site_label
_atom_site_type_symbol
_atom_site_fract_x
_atom_site_fract_y
_atom_site_fract_z
_atom_site_U_iso_or_equiv
_atom_site_adp_type
_atom_site_occupancy
_atom_site_site_symmetry_order
_atom_site_calc_flag
_atom_site_refinement_flags_posn
_atom_site_refinement_flags_adp
_atom_site_refinement_flags_occupancy
_atom_site_disorder_assembly
_atom_site_disorder_group
Al1 Al 0.50962(4) 0.31826(6) 0.62106(2) 0.0448(2) Uani 1 1 d . . . . .
N1 N 0.51525(13) 0.1921(2) 0.58995(4) 0.0573(6) Uani 1 1 d . . . . .
N2 N 0.59287(9) 0.28415(14) 0.65518(4) 0.0359(4) Uani 1 1 d . . . . .
N3 N 0.5822(5) 0.0816(8) 0.55899(17) 0.0526(15) Uani 0.543(18) 1 d . . P A 1
N4 N 0.71629(11) 0.24345(19) 0.66345(6) 0.0565(6) Uani 1 1 d . . . . .
N3A N 0.6057(5) 0.1115(8) 0.55944(18) 0.0439(16) Uani 0.457(18) 1 d . . P A 2
C1 C 0.4633(3) 0.1457(6) 0.56973(12) 0.0299(11) Uani 0.505(5) 1 d . . P B 1
C2 C 0.4165(3) 0.2104(6) 0.54422(11) 0.0394(11) Uani 0.505(5) 1 d . . P B 1
C3 C 0.3556(3) 0.1540(7) 0.52704(12) 0.0469(13) Uani 0.505(5) 1 d . . P B 1
H3 H 0.3234 0.1954 0.5101 0.056 Uiso 0.505(5) 1 calc R U P B 1
C4 C 0.3399(6) 0.0411(8) 0.5335(3) 0.041(2) Uani 0.505(5) 1 d . . P B 1
H4 H 0.2968 0.0063 0.5220 0.050 Uiso 0.505(5) 1 calc R U P B 1
C5 C 0.3882(3) -0.0205(6) 0.55713(13) 0.0411(11) Uani 0.505(5) 1 d . . P B 1
H5 H 0.3795 -0.1003 0.5604 0.049 Uiso 0.505(5) 1 calc R U P B 1
C6 C 0.4490(3) 0.0302(6) 0.57624(17) 0.0310(13) Uani 0.505(5) 1 d D . P B 1
C7 C 0.4895(9) -0.0491(15) 0.6045(4) 0.054(2) Uani 0.505(5) 1 d D . P B 1
H7 H 0.5253 0.0037 0.6184 0.064 Uiso 0.505(5) 1 calc R U P B 1
C8 C 0.5396(6) -0.1344(9) 0.5838(3) 0.069(3) Uani 0.505(5) 1 d . . P B 1
H8A H 0.5093 -0.1943 0.5709 0.103 Uiso 0.505(5) 1 calc R U P B 1
H8B H 0.5773 -0.1710 0.6006 0.103 Uiso 0.505(5) 1 calc R U P B 1
H8C H 0.5611 -0.0875 0.5678 0.103 Uiso 0.505(5) 1 calc R U P B 1
C9 C 0.4608(11) -0.1225(14) 0.6327(6) 0.105(7) Uani 0.505(5) 1 d . . P B 1
H9A H 0.4310 -0.1860 0.6215 0.157 Uiso 0.505(5) 1 calc R U P B 1
H9B H 0.4323 -0.0728 0.6449 0.157 Uiso 0.505(5) 1 calc R U P B 1
H9C H 0.5012 -0.1543 0.6490 0.157 Uiso 0.505(5) 1 calc R U P B 1
C10 C 0.4300(3) 0.3320(5) 0.53361(11) 0.0522(13) Uani 0.505(5) 1 d . . P B 1
H10 H 0.4777 0.3568 0.5467 0.063 Uiso 0.505(5) 1 calc R U P B 1
C11 C 0.3736(3) 0.4173(5) 0.54197(14) 0.0636(16) Uani 0.505(5) 1 d . . P B 1
H11A H 0.3269 0.3981 0.5281 0.095 Uiso 0.505(5) 1 calc R U P B 1
H11B H 0.3868 0.4963 0.5367 0.095 Uiso 0.505(5) 1 calc R U P B 1
H11C H 0.3714 0.4117 0.5665 0.095 Uiso 0.505(5) 1 calc R U P B 1
C12 C 0.4310(4) 0.3423(7) 0.49493(13) 0.075(2) Uani 0.505(5) 1 d . . P B 1
H12D H 0.4646 0.2858 0.4886 0.113 Uiso 0.505(5) 1 calc R U P B 1
H12E H 0.4460 0.4205 0.4899 0.113 Uiso 0.505(5) 1 calc R U P B 1
H12F H 0.3831 0.3272 0.4817 0.113 Uiso 0.505(5) 1 calc R U P B 1
C13 C 0.58260(17) 0.1617(2) 0.58691(6) 0.0570(7) Uani 1 1 d . . . . .
C14 C 0.64338(15) 0.1961(2) 0.61000(6) 0.0493(6) Uani 1 1 d . . . . .
H14 H 0.6870 0.1874 0.6020 0.059 Uiso 1 1 calc R U . . .
C15 C 0.64990(12) 0.24196(17) 0.64343(6) 0.0420(5) Uani 1 1 d . . . . .
C16 C 0.5394(6) 0.0970(9) 0.52468(14) 0.086(3) Uani 0.543(18) 1 d . . P A 1
H16A H 0.5185 0.1747 0.5227 0.129 Uiso 0.543(18) 1 calc R U P A 1
H16B H 0.5012 0.0391 0.5208 0.129 Uiso 0.543(18) 1 calc R U P A 1
H16C H 0.5698 0.0875 0.5075 0.129 Uiso 0.543(18) 1 calc R U P A 1
C17 C 0.6593(10) 0.0223(14) 0.5634(4) 0.083(4) Uani 0.543(18) 1 d . U P A 1
H17D H 0.6930 0.0767 0.5562 0.124 Uiso 0.543(18) 1 calc R U P A 1
H17E H 0.6560 -0.0475 0.5491 0.124 Uiso 0.543(18) 1 calc R U P A 1
H17F H 0.6759 0.0013 0.5876 0.124 Uiso 0.543(18) 1 calc R U P A 1
C18 C 0.77408(16) 0.1730(3) 0.65515(11) 0.0812(11) Uani 1 1 d . . . . .
H18A H 0.7554 0.0973 0.6467 0.122 Uiso 1 1 calc R U . . .
H18B H 0.8109 0.1627 0.6758 0.122 Uiso 1 1 calc R U . . .
H18C H 0.7949 0.2118 0.6373 0.122 Uiso 1 1 calc R U . . .
C19 C 0.74064(15) 0.3372(3) 0.68729(11) 0.0826(12) Uani 1 1 d . . . . .
H19A H 0.7073 0.4022 0.6826 0.124 Uiso 1 1 calc R U . . .
H19B H 0.7882 0.3623 0.6843 0.124 Uiso 1 1 calc R U . . .
H19C H 0.7429 0.3102 0.7109 0.124 Uiso 1 1 calc R U . . .
C20 C 0.59393(10) 0.29064(18) 0.69181(5) 0.0350(4) Uani 1 1 d . . . . .
C21 C 0.60063(10) 0.1893(2) 0.71181(5) 0.0382(4) Uani 1 1 d . . . . .
C22 C 0.59286(13) 0.1966(3) 0.74619(6) 0.0527(6) Uani 1 1 d . . . . .
H22 H 0.5973 0.1284 0.7599 0.063 Uiso 1 1 calc R U . . .
C23 C 0.57885(14) 0.3005(3) 0.76068(6) 0.0606(7) Uani 1 1 d . . . . .
H23 H 0.5714 0.3033 0.7837 0.073 Uiso 1 1 calc R U . . .
C24 C 0.57579(12) 0.3994(3) 0.74153(7) 0.0567(7) Uani 1 1 d . . . . .
H24 H 0.5677 0.4710 0.7519 0.068 Uiso 1 1 calc R U . . .
C25 C 0.58423(11) 0.39864(19) 0.70706(6) 0.0450(5) Uani 1 1 d D . . . .
C26 C 0.5801(5) 0.5108(6) 0.6861(2) 0.064(3) Uani 0.65 1 d D . P C 1
H26 H 0.5880 0.4989 0.6621 0.077 Uiso 0.65 1 calc R U P C 1
C27 C 0.6505(3) 0.5855(5) 0.71260(15) 0.0516(12) Uani 0.65 1 d . . P C 1
H27A H 0.6378 0.6002 0.7351 0.077 Uiso 0.65 1 calc R U P C 1
H27B H 0.6588 0.6593 0.7018 0.077 Uiso 0.65 1 calc R U P C 1
H27C H 0.6940 0.5385 0.7156 0.077 Uiso 0.65 1 calc R U P C 1
C28 C 0.5192(7) 0.5766(11) 0.6877(3) 0.051(2) Uani 0.65 1 d . . P C 1
H28A H 0.4766 0.5347 0.6763 0.077 Uiso 0.65 1 calc R U P C 1
H28B H 0.5222 0.6509 0.6762 0.077 Uiso 0.65 1 calc R U P C 1
H28C H 0.5163 0.5901 0.7119 0.077 Uiso 0.65 1 calc R U P C 1
C29 C 0.61631(12) 0.0703(2) 0.69865(5) 0.0421(5) Uani 1 1 d . . . . .
H29 H 0.6145 0.0759 0.6733 0.051 Uiso 1 1 calc R U . . .
C30 C 0.56174(15) -0.0201(2) 0.70492(7) 0.0568(6) Uani 1 1 d . . . . .
H30A H 0.5629 -0.0273 0.7297 0.085 Uiso 1 1 calc R U . . .
H30B H 0.5734 -0.0949 0.6957 0.085 Uiso 1 1 calc R U . . .
H30C H 0.5139 0.0040 0.6934 0.085 Uiso 1 1 calc R U . . .
C31 C 0.69123(15) 0.0295(3) 0.71567(7) 0.0641(7) Uani 1 1 d . . . . .
H31A H 0.7264 0.0883 0.7124 0.096 Uiso 1 1 calc R U . . .
H31B H 0.7022 -0.0433 0.7051 0.096 Uiso 1 1 calc R U . . .
H31C H 0.6930 0.0177 0.7403 0.096 Uiso 1 1 calc R U . . .
C32 C 0.5282(3) 0.4788(4) 0.60334(13) 0.0508(11) Uani 0.65 1 d . . P D 1
H32A H 0.4877 0.4991 0.5847 0.061 Uiso 0.65 1 calc R U P D 1
H32B H 0.5282 0.5348 0.6223 0.061 Uiso 0.65 1 calc R U P D 1
C33 C 0.5974(3) 0.4959(5) 0.58957(14) 0.0653(13) Uani 0.65 1 d . . P D 1
H33A H 0.6385 0.4814 0.6080 0.098 Uiso 0.65 1 calc R U P D 1
H33B H 0.5995 0.5755 0.5812 0.098 Uiso 0.65 1 calc R U P D 1
H33C H 0.5984 0.4418 0.5706 0.098 Uiso 0.65 1 calc R U P D 1
C34 C 0.35003(12) 0.3914(2) 0.65060(6) 0.0468(5) Uani 1 1 d . . . . .
H34 H 0.3637 0.4704 0.6438 0.056 Uiso 1 1 calc R U . . .
C35 C 0.35359(13) 0.3890(2) 0.68976(6) 0.0470(5) Uani 1 1 d . . . . .
H35A H 0.4006 0.4197 0.7011 0.056 Uiso 1 1 calc R U . . .
H35B H 0.3166 0.4420 0.6953 0.056 Uiso 1 1 calc R U . . .
C36 C 0.34326(15) 0.2710(2) 0.70494(7) 0.0580(6) Uani 1 1 d . . . . .
H36A H 0.2921 0.2502 0.6992 0.070 Uiso 1 1 calc R U . . .
H36B H 0.3569 0.2757 0.7303 0.070 Uiso 1 1 calc R U . . .
C37 C 0.38707(17) 0.1753(2) 0.69197(8) 0.0635(7) Uani 1 1 d . . . . .
H37A H 0.4371 0.1817 0.7044 0.076 Uiso 1 1 calc R U . . .
H37B H 0.3686 0.0996 0.6981 0.076 Uiso 1 1 calc R U . . .
C38 C 0.38718(15) 0.1756(2) 0.65337(8) 0.0576(6) Uani 1 1 d . . . . .
H38 H 0.4236 0.1189 0.6484 0.069 Uiso 1 1 calc R U . . .
C39 C 0.3140(2) 0.1469(3) 0.63029(11) 0.0898(11) Uani 1 1 d . . . . .
H39A H 0.3209 0.1382 0.6063 0.108 Uiso 1 1 calc R U . . .
H39B H 0.2974 0.0715 0.6376 0.108 Uiso 1 1 calc R U . . .
C40 C 0.2562(2) 0.2358(5) 0.63101(15) 0.1226(19) Uani 1 1 d . . . . .
H40A H 0.2171 0.2206 0.6112 0.147 Uiso 1 1 calc R U . . .
H40B H 0.2368 0.2234 0.6522 0.147 Uiso 1 1 calc R U . . .
C41 C 0.27698(16) 0.3615(3) 0.62980(9) 0.0787(10) Uani 1 1 d . . . . .
H41A H 0.2407 0.4089 0.6383 0.094 Uiso 1 1 calc R U . . .
H41B H 0.2758 0.3833 0.6055 0.094 Uiso 1 1 calc R U . . .
C42 C 0.2290(3) 0.6541(6) 0.51275(14) 0.0608(15) Uiso 0.5 1 d D . P E -1
H42 H 0.1794 0.6448 0.5040 0.073 Uiso 0.5 1 calc R U P E -1
C43 C 0.2537(4) 0.6506(9) 0.54768(17) 0.096(3) Uiso 0.5 1 d D . P E -1
H43 H 0.2211 0.6471 0.5631 0.115 Uiso 0.5 1 calc R U P E -1
C44 C 0.3267(4) 0.6521(11) 0.56025(19) 0.147(4) Uiso 0.5 1 d D . P E -1
H44 H 0.3447 0.6491 0.5843 0.176 Uiso 0.5 1 calc R U P E -1
C45 C 0.3734(4) 0.6581(9) 0.5369(2) 0.107(3) Uiso 0.5 1 d D . P E -1
H45 H 0.4234 0.6599 0.5454 0.129 Uiso 0.5 1 calc R U P E -1
C46 C 0.3482(4) 0.6612(10) 0.5021(2) 0.123(3) Uiso 0.5 1 d D . P E -1
H46 H 0.3802 0.6570 0.4864 0.148 Uiso 0.5 1 calc R U P E -1
C47 C 0.2749(5) 0.6709(18) 0.4901(2) 0.234(12) Uiso 0.5 1 d D . P E -1
C48 C 0.2472(8) 0.653(3) 0.4528(2) 0.319(19) Uiso 0.5 1 d D . P E -1
H48A H 0.2854 0.6680 0.4399 0.478 Uiso 0.5 1 calc R U P E -1
H48B H 0.2304 0.5733 0.4488 0.478 Uiso 0.5 1 calc R U P E -1
H48C H 0.2075 0.7066 0.4451 0.478 Uiso 0.5 1 calc R U P E -1
C1A C 0.4457(3) 0.1040(7) 0.57394(13) 0.0297(12) Uani 0.495(5) 1 d . . P B 2
C2A C 0.3907(3) 0.1544(5) 0.54781(11) 0.0363(11) Uani 0.495(5) 1 d . . P B 2
C3A C 0.3362(6) 0.0854(7) 0.5324(3) 0.0361(19) Uani 0.495(5) 1 d . . P B 2
H3A H 0.3000 0.1177 0.5152 0.043 Uiso 0.495(5) 1 calc R U P B 2
C4A C 0.3314(2) -0.0294(6) 0.54076(12) 0.0402(12) Uani 0.495(5) 1 d . . P B 2
H4A H 0.2928 -0.0755 0.5294 0.048 Uiso 0.495(5) 1 calc R U P B 2
C5A C 0.3841(2) -0.0770(5) 0.56616(14) 0.0382(10) Uani 0.495(5) 1 d . . P B 2
H5A H 0.3810 -0.1561 0.5722 0.046 Uiso 0.495(5) 1 calc R U P B 2
C6A C 0.4413(3) -0.0107(6) 0.58282(17) 0.0309(13) Uani 0.495(5) 1 d D . P B 2
C7A C 0.5010(11) -0.067(2) 0.6090(6) 0.068(4) Uani 0.495(5) 1 d D . P B 2
H7A H 0.5336 -0.0089 0.6227 0.081 Uiso 0.495(5) 1 calc R U P B 2
C8A C 0.5381(7) -0.1595(11) 0.5970(3) 0.067(3) Uani 0.495(5) 1 d . . P B 2
H8A1 H 0.5736 -0.1903 0.6161 0.101 Uiso 0.495(5) 1 calc R U P B 2
H8A2 H 0.5622 -0.1316 0.5788 0.101 Uiso 0.495(5) 1 calc R U P B 2
H8A3 H 0.5042 -0.2206 0.5879 0.101 Uiso 0.495(5) 1 calc R U P B 2
C9A C 0.4497(8) -0.1236(14) 0.6300(5) 0.071(4) Uani 0.495(5) 1 d . . P B 2
H9A1 H 0.4195 -0.0640 0.6375 0.106 Uiso 0.495(5) 1 calc R U P B 2
H9A2 H 0.4774 -0.1625 0.6502 0.106 Uiso 0.495(5) 1 calc R U P B 2
H9A3 H 0.4196 -0.1803 0.6156 0.106 Uiso 0.495(5) 1 calc R U P B 2
C10A C 0.3901(3) 0.2778(5) 0.53429(12) 0.0497(14) Uani 0.495(5) 1 d . . P B 2
H10A H 0.4348 0.3176 0.5458 0.060 Uiso 0.495(5) 1 calc R U P B 2
C11A C 0.3864(5) 0.2806(7) 0.49471(15) 0.085(2) Uani 0.495(5) 1 d . . P B 2
H11D H 0.4273 0.2386 0.4891 0.128 Uiso 0.495(5) 1 calc R U P B 2
H11E H 0.3876 0.3610 0.4870 0.128 Uiso 0.495(5) 1 calc R U P B 2
H11F H 0.3421 0.2438 0.4831 0.128 Uiso 0.495(5) 1 calc R U P B 2
C12A C 0.3256(4) 0.3457(5) 0.54177(14) 0.0651(18) Uani 0.495(5) 1 d . . P B 2
H12A H 0.2815 0.3094 0.5297 0.098 Uiso 0.495(5) 1 calc R U P B 2
H12B H 0.3279 0.4256 0.5338 0.098 Uiso 0.495(5) 1 calc R U P B 2
H12C H 0.3263 0.3455 0.5666 0.098 Uiso 0.495(5) 1 calc R U P B 2
C16A C 0.5708(5) 0.1507(11) 0.52469(14) 0.067(3) Uani 0.457(18) 1 d . . P A 2
H16D H 0.6054 0.1489 0.5093 0.100 Uiso 0.457(18) 1 calc R U P A 2
H16E H 0.5531 0.2298 0.5261 0.100 Uiso 0.457(18) 1 calc R U P A 2
H16F H 0.5307 0.0992 0.5157 0.100 Uiso 0.457(18) 1 calc R U P A 2
C17A C 0.6651(12) 0.0531(14) 0.5577(4) 0.069(3) Uani 0.457(18) 1 d . U P A 2
H17A H 0.7000 0.1055 0.5505 0.104 Uiso 0.457(18) 1 calc R U P A 2
H17B H 0.6540 -0.0097 0.5408 0.104 Uiso 0.457(18) 1 calc R U P A 2
H17C H 0.6851 0.0205 0.5803 0.104 Uiso 0.457(18) 1 calc R U P A 2
C26A C 0.5944(7) 0.5182(7) 0.6929(3) 0.027(2) Uani 0.35 1 d D U P C 2
H26A H 0.6040 0.4944 0.6699 0.033 Uiso 0.35 1 calc R U P C 2
C27A C 0.6343(7) 0.6066(11) 0.6974(3) 0.061(3) Uani 0.35 1 d . . P C 2
H27D H 0.6226 0.6578 0.6774 0.092 Uiso 0.35 1 calc R U P C 2
H27E H 0.6843 0.5825 0.7003 0.092 Uiso 0.35 1 calc R U P C 2
H27F H 0.6268 0.6480 0.7181 0.092 Uiso 0.35 1 calc R U P C 2
C28A C 0.5040(13) 0.582(2) 0.6782(6) 0.064(6) Uani 0.35 1 d . . P C 2
H28D H 0.4863 0.6130 0.6981 0.096 Uiso 0.35 1 calc R U P C 2
H28E H 0.4713 0.5219 0.6671 0.096 Uiso 0.35 1 calc R U P C 2
H28F H 0.5068 0.6444 0.6618 0.096 Uiso 0.35 1 calc R U P C 2
C32A C 0.4975(4) 0.4588(7) 0.5952(2) 0.0394(17) Uani 0.35 1 d . . P D 2
H32C H 0.4521 0.4550 0.5783 0.047 Uiso 0.35 1 calc R U P D 2
H32D H 0.4941 0.5241 0.6110 0.047 Uiso 0.35 1 calc R U P D 2
C33A C 0.5580(7) 0.4812(10) 0.5763(4) 0.083(3) Uani 0.35 1 d . . P D 2
H33D H 0.6013 0.5008 0.5930 0.125 Uiso 0.35 1 calc R U P D 2
H33E H 0.5454 0.5458 0.5603 0.125 Uiso 0.35 1 calc R U P D 2
H33F H 0.5667 0.4118 0.5635 0.125 Uiso 0.35 1 calc R U P D 2
B1 B 0.40734(14) 0.2997(2) 0.64192(6) 0.0413(5) Uani 1 1 d . . . . .
H1A H 0.4163(14) 0.302(2) 0.6136(7) 0.050 Uiso 1 1 d . U . . .
H1B H 0.4680(14) 0.330(2) 0.6564(7) 0.050 Uiso 1 1 d . U . . .

loop_
_atom_site_aniso_label
_atom_site_aniso_U_11
_atom_site_aniso_U_22
_atom_site_aniso_U_33
_atom_site_aniso_U_23
_atom_site_aniso_U_13
_atom_site_aniso_U_12
Al1 0.0721(5) 0.0367(3) 0.0300(3) 0.0079(2) 0.0207(3) 0.0214(3)
N1 0.0805(15) 0.0648(13) 0.0252(8) -0.0040(8) 0.0068(9) 0.0375(12)
N2 0.0463(9) 0.0274(8) 0.0390(8) -0.0041(6) 0.0213(7) -0.0024(7)
N3 0.044(4) 0.065(4) 0.056(2) -0.031(2) 0.026(3) -0.013(3)
N4 0.0416(10) 0.0512(12) 0.0840(15) -0.0322(11) 0.0302(10) -0.0105(9)
N3A 0.036(4) 0.060(4) 0.039(2) -0.026(2) 0.016(2) -0.012(3)
C1 0.038(3) 0.033(3) 0.0197(19) -0.0023(18) 0.0069(17) 0.001(2)
C2 0.047(3) 0.048(3) 0.0222(18) -0.0019(19) 0.0036(17) -0.006(3)
C3 0.043(3) 0.065(4) 0.030(2) -0.002(2) 0.000(2) -0.004(3)
C4 0.044(4) 0.040(5) 0.037(3) -0.005(5) 0.000(2) -0.020(5)
C5 0.043(3) 0.045(3) 0.035(2) -0.011(2) 0.0078(19) -0.005(2)
C6 0.037(3) 0.018(4) 0.036(3) -0.006(2) 0.0014(19) -0.006(3)
C7 0.023(5) 0.046(6) 0.082(7) -0.026(4) -0.017(4) 0.009(4)
C8 0.052(4) 0.049(5) 0.099(8) -0.015(5) 0.002(5) 0.009(4)
C9 0.107(12) 0.041(6) 0.157(15) -0.009(7) -0.001(10) -0.035(6)
C10 0.059(3) 0.062(3) 0.029(2) 0.0098(19) -0.0076(18) -0.011(3)
C11 0.068(3) 0.057(3) 0.056(3) 0.018(2) -0.013(2) 0.001(3)
C12 0.090(4) 0.097(5) 0.034(2) 0.017(3) -0.002(3) -0.029(4)
C13 0.0879(19) 0.0548(14) 0.0342(11) -0.0017(10) 0.0260(12) 0.0259(13)
C14 0.0689(15) 0.0397(11) 0.0494(12) -0.0029(9) 0.0366(12) 0.0035(10)
C15 0.0530(12) 0.0272(9) 0.0533(12) -0.0063(8) 0.0292(10) -0.0058(8)
C16 0.084(5) 0.136(7) 0.046(3) -0.048(4) 0.030(3) -0.042(5)
C17 0.093(5) 0.072(7) 0.097(7) -0.032(5) 0.055(5) 0.008(5)
C18 0.0497(15) 0.083(2) 0.119(3) -0.048(2) 0.0352(16) -0.0014(14)
C19 0.0476(14) 0.074(2) 0.135(3) -0.062(2) 0.0398(17) -0.0282(14)
C20 0.0306(9) 0.0395(10) 0.0365(9) -0.0130(8) 0.0107(7) -0.0066(8)
C21 0.0314(9) 0.0504(12) 0.0317(9) -0.0052(8) 0.0029(7) 0.0007(8)
C22 0.0483(12) 0.0775(17) 0.0311(10) -0.0031(10) 0.0043(9) 0.0083(12)
C23 0.0498(13) 0.097(2) 0.0343(11) -0.0188(13) 0.0071(9) 0.0045(14)
C24 0.0406(11) 0.0773(18) 0.0544(13) -0.0386(14) 0.0143(10) -0.0086(11)
C25 0.0361(10) 0.0467(12) 0.0561(12) -0.0230(10) 0.0188(9) -0.0107(9)
C26 0.053(5) 0.049(3) 0.099(6) -0.047(3) 0.036(4) -0.028(2)
C27 0.049(3) 0.040(2) 0.069(3) -0.021(3) 0.020(3) -0.015(2)
C28 0.056(4) 0.030(3) 0.073(6) -0.006(3) 0.023(4) -0.001(3)
C29 0.0471(11) 0.0438(11) 0.0343(9) 0.0043(8) 0.0048(8) 0.0065(9)
C30 0.0651(15) 0.0446(13) 0.0608(15) 0.0152(11) 0.0123(12) 0.0049(11)
C31 0.0573(15) 0.0783(19) 0.0540(14) 0.0000(13) 0.0037(11) 0.0233(14)
C32 0.070(3) 0.039(2) 0.044(2) 0.0101(18) 0.012(2) 0.005(2)
C33 0.083(4) 0.054(3) 0.061(3) 0.017(2) 0.022(3) -0.015(3)
C34 0.0471(12) 0.0429(11) 0.0484(12) 0.0053(9) 0.0040(9) 0.0174(10)
C35 0.0512(12) 0.0401(11) 0.0543(13) -0.0002(9) 0.0213(10) 0.0086(10)
C36 0.0598(15) 0.0546(14) 0.0655(15) 0.0136(12) 0.0266(12) 0.0087(12)
C37 0.0738(17) 0.0462(14) 0.0744(17) 0.0225(13) 0.0236(14) 0.0184(13)
C38 0.0658(16) 0.0332(11) 0.0756(17) -0.0055(11) 0.0181(13) 0.0119(11)
C39 0.092(2) 0.0603(19) 0.111(3) -0.0294(19) 0.004(2) -0.0160(18)
C40 0.058(2) 0.126(4) 0.162(5) -0.044(3) -0.034(2) -0.011(2)
C41 0.0524(15) 0.090(2) 0.082(2) -0.0029(18) -0.0167(14) 0.0220(16)
C1A 0.033(3) 0.032(4) 0.026(2) 0.001(2) 0.0087(16) -0.004(2)
C2A 0.044(3) 0.038(3) 0.027(2) -0.0030(18) 0.006(2) 0.004(2)
C3A 0.039(3) 0.032(5) 0.034(2) -0.001(4) -0.0001(19) -0.001(4)
C4A 0.027(2) 0.049(3) 0.043(2) -0.016(2) 0.0011(17) -0.0027(19)
C5A 0.033(2) 0.039(3) 0.043(3) -0.006(2) 0.0072(18) -0.003(2)
C6A 0.033(3) 0.020(3) 0.041(3) -0.001(2) 0.0093(19) 0.000(2)
C7A 0.038(7) 0.052(5) 0.094(6) -0.021(4) -0.037(4) 0.025(4)
C8A 0.047(3) 0.063(5) 0.094(7) 0.011(4) 0.018(5) 0.014(3)
C9A 0.037(3) 0.054(7) 0.113(8) -0.039(6) -0.004(4) 0.005(4)
C10A 0.071(4) 0.038(3) 0.036(2) 0.004(2) -0.002(2) 0.000(3)
C11A 0.135(7) 0.074(4) 0.043(3) 0.010(3) 0.008(3) -0.003(5)
C12A 0.090(4) 0.045(3) 0.049(3) -0.001(2) -0.014(3) 0.017(3)
C16A 0.053(4) 0.115(7) 0.035(3) -0.030(3) 0.015(2) -0.027(4)
C17A 0.099(7) 0.060(6) 0.058(4) -0.024(4) 0.038(4) 0.015(5)
C26A 0.026(4) 0.019(3) 0.039(3) -0.015(3) 0.013(3) -0.010(3)
C27A 0.060(6) 0.059(7) 0.065(7) -0.023(5) 0.014(5) -0.005(5)
C28A 0.076(13) 0.046(6) 0.081(13) 0.003(8) 0.045(11) 0.018(7)
C32A 0.047(4) 0.032(3) 0.037(4) 0.000(3) 0.002(3) -0.006(3)
C33A 0.085(7) 0.065(6) 0.113(10) 0.034(7) 0.054(7) 0.002(6)
B1 0.0469(13) 0.0441(13) 0.0306(10) -0.0024(9) 0.0013(9) 0.0161(10)

loop_
_atom_type_symbol
_atom_type_description
_atom_type_scat_dispersion_real
_atom_type_scat_dispersion_imag
_atom_type_scat_source
C C 0.0181 0.0091 'International Tables Vol C Tables 4.2.6.8 and 6.1.1.4'
H H 0.0000 0.0000 'International Tables Vol C Tables 4.2.6.8 and 6.1.1.4'
B B 0.0090 0.0039 'International Tables Vol C Tables 4.2.6.8 and 6.1.1.4'
N N 0.0311 0.0180 'International Tables Vol C Tables 4.2.6.8 and 6.1.1.4'
Al Al 0.2130 0.2455 'International Tables Vol C Tables 4.2.6.8 and 6.1.1.4'

loop_
_geom_angle_atom_site_label_1
_geom_angle_atom_site_label_2
_geom_angle_atom_site_label_3
_geom_angle
C32A Al1 N2 123.5(2)
C32A Al1 N1 108.5(3)
N2 Al1 N1 98.93(8)
N2 Al1 C32 104.71(17)
N1 Al1 C32 115.81(16)
C32A Al1 B1 104.4(3)
N2 Al1 B1 112.27(8)
N1 Al1 B1 108.49(11)
C32 Al1 B1 115.40(16)
C1 N1 C13 118.3(3)
C13 N1 C1A 119.8(3)
C1 N1 Al1 126.3(3)
C13 N1 Al1 114.9(2)
C1A N1 Al1 124.0(2)
C15 N2 C20 120.20(19)
C15 N2 Al1 116.40(15)
C20 N2 Al1 123.10(13)
C13 N3 C16 123.9(6)
C13 N3 C17 108.6(8)
C16 N3 C17 119.6(8)
C15 N4 C19 122.4(2)
C15 N4 C18 121.5(2)
C19 N4 C18 113.6(2)
C17A N3A C13 131.1(9)
C17A N3A C16A 110.1(8)
C13 N3A C16A 116.7(6)
N1 C1 C6 116.3(5)
N1 C1 C2 122.3(6)
C6 C1 C2 120.9(5)
C3 C2 C1 116.9(6)
C3 C2 C10 118.3(5)
C1 C2 C10 124.8(5)
C4 C3 C2 123.1(7)
C3 C4 C5 118.4(8)
C4 C5 C6 122.2(7)
C5 C6 C1 118.4(6)
C5 C6 C7 113.4(9)
C1 C6 C7 128.1(9)
C6 C7 C9 129.8(14)
C6 C7 C8 104.4(11)
C9 C7 C8 109.4(11)
C2 C10 C12 112.7(5)
C2 C10 C11 112.0(5)
C12 C10 C11 107.7(5)
N1 C13 N3A 128.9(5)
N1 C13 C14 123.5(2)
N3A C13 C14 106.7(5)
N1 C13 N3 111.4(4)
C14 C13 N3 124.8(4)
C13 C14 C15 129.7(2)
N2 C15 N4 121.06(19)
N2 C15 C14 121.6(2)
N4 C15 C14 117.3(2)
C21 C20 C25 120.05(19)
C21 C20 N2 120.19(17)
C25 C20 N2 119.66(19)
C22 C21 C20 118.8(2)
C22 C21 C29 116.8(2)
C20 C21 C29 124.33(17)
C23 C22 C21 121.4(3)
C24 C23 C22 119.3(2)
C23 C24 C25 122.2(2)
C24 C25 C20 117.9(2)
C24 C25 C26A 113.6(5)
C20 C25 C26A 127.6(5)
C24 C25 C26 121.2(4)
C20 C25 C26 120.9(4)
C28 C26 C25 113.1(8)
C28 C26 C27 104.6(7)
C25 C26 C27 97.8(5)
C21 C29 C30 112.24(19)
C21 C29 C31 110.8(2)
C30 C29 C31 109.0(2)
C33 C32 Al1 117.2(4)
C41 C34 C35 113.8(2)
C41 C34 B1 109.1(2)
C35 C34 B1 107.55(17)
C36 C35 C34 115.5(2)
C35 C36 C37 113.4(2)
C38 C37 C36 115.9(2)
C37 C38 C39 114.6(3)
C37 C38 B1 109.7(2)
C39 C38 B1 105.5(2)
C40 C39 C38 114.9(3)
C41 C40 C39 117.3(4)
C40 C41 C34 114.9(3)
C43 C42 C47 121.2(5)
C42 C43 C44 119.4(5)
C43 C44 C45 119.0(5)
C46 C45 C44 121.2(5)
C45 C46 C47 118.7(5)
C42 C47 C46 119.2(6)
C42 C47 C48 118.3(8)
C46 C47 C48 118.2(7)
C6A C1A C2A 119.8(6)
C6A C1A N1 124.3(5)
C2A C1A N1 115.8(6)
C3A C2A C1A 118.2(6)
C3A C2A C10A 116.0(6)
C1A C2A C10A 125.7(6)
C2A C3A C4A 122.6(8)
C3A C4A C5A 118.8(6)
C6A C5A C4A 121.2(6)
C1A C6A C5A 119.3(6)
C1A C6A C7A 120.4(12)
C5A C6A C7A 120.2(12)
C8A C7A C6A 116.6(17)
C8A C7A C9A 105.5(17)
C6A C7A C9A 94.5(14)
C2A C10A C12A 111.4(5)
C2A C10A C11A 111.7(5)
C12A C10A C11A 107.4(5)
C27A C26A C25 142.9(10)
C27A C26A C28A 102.8(12)
C25 C26A C28A 107.4(11)
C33A C32A Al1 112.6(7)
C38 B1 C34 109.1(2)
C38 B1 Al1 117.68(16)
C34 B1 Al1 133.09(18)

loop_
_geom_bond_atom_site_label_1
_geom_bond_atom_site_label_2
_geom_bond_distance
Al1 C32A 1.911(8)
Al1 N2 1.921(2)
Al1 N1 1.924(2)
Al1 C32 2.039(5)
Al1 B1 2.268(3)
N1 C1 1.269(6)
N1 C13 1.359(4)
N1 C1A 1.697(8)
N2 C15 1.352(3)
N2 C20 1.448(2)
N3 C13 1.440(7)
N3 C16 1.456(10)
N3 C17 1.60(2)
N4 C15 1.361(3)
N4 C19 1.454(3)
N4 C18 1.457(3)
N3A C17A 1.33(2)
N3A C13 1.376(7)
N3A C16A 1.481(10)
C1 C6 1.396(7)
C1 C2 1.427(8)
C2 C3 1.393(7)
C2 C10 1.503(8)
C3 C4 1.374(9)
C4 C5 1.380(11)
C5 C6 1.390(8)
C6 C7 1.536(7)
C7 C9 1.58(3)
C7 C8 1.69(2)
C10 C12 1.539(7)
C10 C11 1.540(8)
C13 C14 1.392(4)
C14 C15 1.408(3)
C20 C21 1.406(3)
C20 C25 1.414(3)
C21 C22 1.398(3)
C21 C29 1.521(3)
C22 C23 1.378(4)
C23 C24 1.367(4)
C24 C25 1.403(3)
C25 C26A 1.519(6)
C25 C26 1.534(6)
C26 C28 1.399(17)
C26 C27 1.767(10)
C29 C30 1.528(3)
C29 C31 1.534(3)
C32 C33 1.532(7)
C34 C41 1.518(4)
C34 C35 1.538(3)
C34 B1 1.605(3)
C35 C36 1.518(3)
C36 C37 1.533(4)
C37 C38 1.528(4)
C38 C39 1.553(5)
C38 B1 1.574(4)
C39 C40 1.511(6)
C40 C41 1.509(6)
C42 C43 1.374(6)
C42 C47 1.380(6)
C43 C44 1.388(6)
C44 C45 1.400(6)
C45 C46 1.372(6)
C46 C47 1.393(7)
C47 C48 1.485(7)
C1A C6A 1.379(8)
C1A C2A 1.450(7)
C2A C3A 1.360(12)
C2A C10A 1.523(7)
C3A C4A 1.375(8)
C4A C5A 1.394(7)
C5A C6A 1.393(8)
C6A C7A 1.532(7)
C7A C8A 1.41(3)
C7A C9A 1.54(3)
C10A C12A 1.535(9)
C10A C11A 1.554(8)
C26A C27A 1.267(17)
C26A C28A 1.86(3)
C32A C33A 1.512(13)
